data_2234584
loop_
_publ_author_name
'Fun, Hoong-Kun'
'Chia, Tze Shyang'
'Nayak, Prakash S.'
'Narayana, B.'
'Sarojini, B. K.'

_publ_section_title
;
 <i>N</i>-(2,4-Dimethylphenyl)-2,2-diphenylacetamide
;
_journal_coeditor_code EZ2289
_journal_issue 5
_journal_name_full 'Acta Crystallographica Section E'
_journal_page_first o1316
_journal_page_last o1317
_journal_paper_doi 10.1107/S1600536812014079
_journal_volume 68
_journal_year 2012
_chemical_formula_iupac 'C22 H21 N O'
_chemical_formula_moiety 'C22 H21 N O'
_chemical_formula_sum 'C22 H21 N O'
_chemical_formula_weight 315.40
_chemical_name_systematic
;
<i>N</i>-(2,4-Dimethylphenyl)-2,2-diphenylacetamide
;
_space_group_IT_number 2
_symmetry_cell_setting triclinic
_symmetry_space_group_name_Hall '-P 1'
_symmetry_space_group_name_H-M 'P -1'
_atom_sites_solution_hydrogens geom
_atom_sites_solution_primary direct
_atom_sites_solution_secondary difmap
_audit_creation_method SHELXL-97
_cell_angle_alpha 91.030(2)
_cell_angle_beta 98.957(2)
_cell_angle_gamma 90.377(2)
_cell_formula_units_Z 4
_cell_length_a 9.5520(9)
_cell_length_b 10.2011(10)
_cell_length_c 17.9656(17)
_cell_measurement_reflns_used 9946
_cell_measurement_temperature 100.0(10)
_cell_measurement_theta_max 32.27
_cell_measurement_theta_min 2.28
_cell_volume 1728.9(3)
_computing_cell_refinement 'SAINT (Bruker, 2009)'
_computing_data_collection 'APEX2 (Bruker, 2009)'
_computing_data_reduction 'SAINT (Bruker, 2009)'
_computing_molecular_graphics 'SHELXTL (Sheldrick, 2008)'
_computing_publication_material
;
SHELXTL (Sheldrick, 2008) and PLATON (Spek, 2009)
;
_computing_structure_refinement 'SHELXTL (Sheldrick, 2008)'
_computing_structure_solution 'SHELXTL (Sheldrick, 2008)'
_diffrn_ambient_temperature 100.0(10)
_diffrn_measured_fraction_theta_full 0.988
_diffrn_measured_fraction_theta_max 0.988
_diffrn_measurement_device_type 'Bruker APEX DUO CCD area-detector'
_diffrn_measurement_method '\f and \w scans'
_diffrn_radiation_monochromator graphite
_diffrn_radiation_source 'fine-focus sealed tube'
_diffrn_radiation_type MoK\a
_diffrn_radiation_wavelength 0.71073
_diffrn_reflns_av_R_equivalents 0.0400
_diffrn_reflns_av_sigmaI/netI 0.0378
_diffrn_reflns_limit_h_max 12
_diffrn_reflns_limit_h_min -12
_diffrn_reflns_limit_k_max 13
_diffrn_reflns_limit_k_min -13
_diffrn_reflns_limit_l_max 23
_diffrn_reflns_limit_l_min -23
_diffrn_reflns_number 30869
_diffrn_reflns_theta_full 27.50
_diffrn_reflns_theta_max 27.50
_diffrn_reflns_theta_min 2.00
_diffrn_standards_number 0
_exptl_absorpt_coefficient_mu 0.074
_exptl_absorpt_correction_T_max 0.9873
_exptl_absorpt_correction_T_min 0.9701
_exptl_absorpt_correction_type multi-scan
_exptl_absorpt_process_details '(<i>SADABS</i>; Bruker, 2009)'
_exptl_crystal_colour colourless
_exptl_crystal_density_diffrn 1.212
_exptl_crystal_density_method 'not measured'
_exptl_crystal_description Block
_exptl_crystal_F_000 672
_exptl_crystal_size_max 0.41
_exptl_crystal_size_mid 0.19
_exptl_crystal_size_min 0.17
_refine_diff_density_max 0.606
_refine_diff_density_min -0.415
_refine_ls_extinction_method none
_refine_ls_goodness_of_fit_ref 1.138
_refine_ls_hydrogen_treatment mixed
_refine_ls_matrix_type full
_refine_ls_number_parameters 445
_refine_ls_number_reflns 7858
_refine_ls_number_restraints 0
_refine_ls_restrained_S_all 1.138
_refine_ls_R_factor_all 0.0957
_refine_ls_R_factor_gt 0.0847
_refine_ls_shift/su_max 0.000
_refine_ls_shift/su_mean 0.000
_refine_ls_structure_factor_coef Fsqd
_refine_ls_weighting_details 'calc w=1/[\s^2^(Fo^2^)+(0.0970P)^2^+5.0290P] where P=(Fo^2^+2Fc^2^)/3'
_refine_ls_weighting_scheme calc
_refine_ls_wR_factor_gt 0.2520
_refine_ls_wR_factor_ref 0.2611
_reflns_number_gt 6570
_reflns_number_total 7858
_reflns_threshold_expression I>2\s(I)
_cod_data_source_file ez2289.cif
_cod_data_source_block I
_cod_database_code 2234584
_cod_database_fobs_code 2234584

loop_
_symmetry_equiv_pos_as_xyz
'x, y, z'
'-x, -y, -z'

loop_
_atom_site_type_symbol
_atom_site_label
_atom_site_fract_x
_atom_site_fract_y
_atom_site_fract_z
_atom_site_U_iso_or_equiv
_atom_site_adp_type
_atom_site_calc_flag
_atom_site_refinement_flags
_atom_site_occupancy
_atom_site_symmetry_multiplicity
O O1A 0.2422(2) 0.2899(2) 0.22082(12) 0.0202(5) Uani d . 1 1
N N1A 0.0206(3) 0.2282(3) 0.16612(14) 0.0173(5) Uani d . 1 1
C C1A 0.0812(3) 0.1366(3) 0.3930(2) 0.0233(6) Uani d . 1 1
H H1AA -0.0062 0.0995 0.3692 0.028 Uiso calc R 1 1
C C2A 0.1554(4) 0.0785(3) 0.4571(2) 0.0281(7) Uani d . 1 1
H H2AA 0.1171 0.0032 0.4772 0.034 Uiso calc R 1 1
C C3A 0.2845(4) 0.1301(3) 0.49134(18) 0.0255(7) Uani d . 1 1
H H3AA 0.3344 0.0902 0.5349 0.031 Uiso calc R 1 1
C C4A 0.3407(4) 0.2397(3) 0.46204(18) 0.0226(6) Uani d . 1 1
H H4AA 0.4301 0.2743 0.4848 0.027 Uiso calc R 1 1
C C5A 0.2655(3) 0.2991(3) 0.39907(17) 0.0190(6) Uani d . 1 1
H H5AA 0.3033 0.3753 0.3796 0.023 Uiso calc R 1 1
C C6A 0.1347(3) 0.2479(3) 0.36411(16) 0.0163(6) Uani d . 1 1
C C7A 0.0518(3) 0.3118(3) 0.29485(16) 0.0159(6) Uani d . 1 1
H H7AA -0.0467 0.2749 0.2878 0.019 Uiso calc R 1 1
C C8A 0.0405(3) 0.4598(3) 0.30493(16) 0.0166(6) Uani d . 1 1
C C9A 0.1067(4) 0.5504(3) 0.26542(19) 0.0271(7) Uani d . 1 1
H H9AA 0.1658 0.5209 0.2307 0.033 Uiso calc R 1 1
C C10A 0.0877(4) 0.6843(4) 0.2758(2) 0.0321(8) Uani d . 1 1
H H10A 0.1340 0.7454 0.2484 0.039 Uiso calc R 1 1
C C11A 0.0020(4) 0.7286(3) 0.3260(2) 0.0273(7) Uani d . 1 1
H H11A -0.0126 0.8199 0.3323 0.033 Uiso calc R 1 1
C C12A -0.0624(4) 0.6392(3) 0.3667(2) 0.0289(7) Uani d . 1 1
H H12A -0.1192 0.6694 0.4024 0.035 Uiso calc R 1 1
C C13A -0.0448(3) 0.5061(3) 0.35622(19) 0.0238(7) Uani d . 1 1
H H13A -0.0911 0.4455 0.3840 0.029 Uiso calc R 1 1
C C14A 0.1152(3) 0.2754(3) 0.22425(16) 0.0153(5) Uani d . 1 1
C C15A 0.0619(3) 0.1939(3) 0.09481(16) 0.0173(6) Uani d . 1 1
C C16A 0.0185(3) 0.2723(3) 0.03354(17) 0.0218(6) Uani d . 1 1
H H16A -0.0384 0.3469 0.0389 0.026 Uiso calc R 1 1
C C17A 0.0588(3) 0.2413(3) -0.03656(18) 0.0247(7) Uani d . 1 1
H H17A 0.0294 0.2954 -0.0785 0.030 Uiso calc R 1 1
C C18A 0.1409(3) 0.1327(3) -0.04488(17) 0.0224(6) Uani d . 1 1
C C19A 0.1815(3) 0.0544(3) 0.01743(18) 0.0215(6) Uani d . 1 1
H H19A 0.2365 -0.0213 0.0115 0.026 Uiso calc R 1 1
C C20A 0.1447(3) 0.0825(3) 0.08783(17) 0.0188(6) Uani d . 1 1
C C21A 0.1879(4) 0.0999(4) -0.11911(19) 0.0303(8) Uani d . 1 1
H H21A 0.1206 0.1363 -0.1602 0.045 Uiso calc R 1 1
H H21B 0.1912 0.0044 -0.1257 0.045 Uiso calc R 1 1
H H21C 0.2823 0.1375 -0.1198 0.045 Uiso calc R 1 1
C C22A 0.1939(4) -0.0053(3) 0.15325(19) 0.0258(7) Uani d . 1 1
H H22A 0.2083 -0.0941 0.1343 0.039 Uiso calc R 1 1
H H22B 0.1220 -0.0078 0.1866 0.039 Uiso calc R 1 1
H H22C 0.2832 0.0288 0.1813 0.039 Uiso calc R 1 1
O O1B 0.7412(2) 0.1999(2) 0.21860(12) 0.0192(5) Uani d . 1 1
N N1B 0.5215(3) 0.2611(3) 0.16445(14) 0.0171(5) Uani d . 1 1
C C1B 0.5909(3) 0.3858(3) 0.36734(19) 0.0216(6) Uani d . 1 1
H H1BA 0.5300 0.4273 0.3280 0.026 Uiso calc R 1 1
C C2B 0.6464(4) 0.4580(3) 0.4319(2) 0.0250(7) Uani d . 1 1
H H2BA 0.6213 0.5472 0.4370 0.030 Uiso calc R 1 1
C C3B 0.7388(4) 0.3989(3) 0.48871(18) 0.0259(7) Uani d . 1 1
H H3BA 0.7778 0.4475 0.5327 0.031 Uiso calc R 1 1
C C4B 0.7732(4) 0.2688(3) 0.48044(18) 0.0255(7) Uani d . 1 1
H H4BA 0.8368 0.2284 0.5190 0.031 Uiso calc R 1 1
C C5B 0.7163(3) 0.1959(3) 0.41661(18) 0.0215(6) Uani d . 1 1
H H5BA 0.7411 0.1065 0.4120 0.026 Uiso calc R 1 1
C C6B 0.6232(3) 0.2537(3) 0.35958(15) 0.0155(5) Uani d . 1 1
C C7B 0.5484(3) 0.1774(3) 0.29080(16) 0.0149(5) Uani d . 1 1
H H7BA 0.4486 0.2093 0.2816 0.018 Uiso calc R 1 1
C C8B 0.5398(3) 0.0301(3) 0.30118(15) 0.0155(5) Uani d . 1 1
C C9B 0.4277(3) -0.0183(3) 0.33470(18) 0.0209(6) Uani d . 1 1
H H9BA 0.3620 0.0409 0.3511 0.025 Uiso calc R 1 1
C C10B 0.4114(4) -0.1520(3) 0.3442(2) 0.0267(7) Uani d . 1 1
H H10B 0.3354 -0.1835 0.3675 0.032 Uiso calc R 1 1
C C11B 0.5055(4) -0.2397(3) 0.3198(2) 0.0277(7) Uani d . 1 1
H H11B 0.4936 -0.3313 0.3257 0.033 Uiso calc R 1 1
C C12B 0.6170(4) -0.1927(3) 0.28682(19) 0.0275(7) Uani d . 1 1
H H12B 0.6817 -0.2526 0.2700 0.033 Uiso calc R 1 1
C C13B 0.6355(3) -0.0590(3) 0.27790(18) 0.0220(6) Uani d . 1 1
H H13B 0.7134 -0.0281 0.2559 0.026 Uiso calc R 1 1
C C14B 0.6141(3) 0.2129(3) 0.22130(16) 0.0150(5) Uani d . 1 1
C C15B 0.5644(3) 0.3007(3) 0.09483(16) 0.0175(6) Uani d . 1 1
C C16B 0.5224(3) 0.2252(3) 0.03030(17) 0.0221(6) Uani d . 1 1
H H16B 0.4661 0.1488 0.0326 0.027 Uiso calc R 1 1
C C17B 0.5623(4) 0.2607(4) -0.03800(18) 0.0267(7) Uani d . 1 1
H H17B 0.5340 0.2078 -0.0819 0.032 Uiso calc R 1 1
C C18B 0.6432(3) 0.3733(4) -0.04225(18) 0.0249(7) Uani d . 1 1
C C19B 0.6823(3) 0.4486(3) 0.02270(19) 0.0229(6) Uani d . 1 1
H H19B 0.7368 0.5261 0.0198 0.028 Uiso calc R 1 1
C C20B 0.6451(3) 0.4153(3) 0.09239(17) 0.0198(6) Uani d . 1 1
C C21B 0.6900(4) 0.4120(4) -0.1154(2) 0.0352(9) Uani d . 1 1
H H21D 0.6675 0.5043 -0.1251 0.053 Uiso calc R 1 1
H H21E 0.6405 0.3572 -0.1567 0.053 Uiso calc R 1 1
H H21F 0.7925 0.3996 -0.1118 0.053 Uiso calc R 1 1
C C22B 0.6906(4) 0.5003(3) 0.16090(19) 0.0266(7) Uani d . 1 1
H H22D 0.7101 0.5894 0.1454 0.040 Uiso calc R 1 1
H H22E 0.7766 0.4645 0.1901 0.040 Uiso calc R 1 1
H H22F 0.6149 0.5028 0.1920 0.040 Uiso calc R 1 1
H H1NA -0.069(4) 0.224(3) 0.172(2) 0.015(8) Uiso d . 1 1
H H1NB 0.434(5) 0.262(4) 0.171(2) 0.030(11) Uiso d . 1 1

loop_
_atom_site_aniso_label
_atom_site_aniso_U_11
_atom_site_aniso_U_22
_atom_site_aniso_U_33
_atom_site_aniso_U_12
_atom_site_aniso_U_13
_atom_site_aniso_U_23
O1A 0.0105(9) 0.0352(12) 0.0149(10) -0.0014(8) 0.0022(8) -0.0017(8)
N1A 0.0088(11) 0.0310(14) 0.0120(12) -0.0012(9) 0.0017(9) -0.0047(10)
C1A 0.0153(14) 0.0243(15) 0.0304(17) -0.0004(11) 0.0034(12) 0.0034(13)
C2A 0.0234(16) 0.0298(17) 0.0338(19) 0.0040(13) 0.0117(14) 0.0122(14)
C3A 0.0277(16) 0.0323(17) 0.0171(15) 0.0087(13) 0.0046(12) 0.0042(12)
C4A 0.0251(15) 0.0241(15) 0.0176(15) 0.0040(12) 0.0006(12) -0.0024(11)
C5A 0.0214(14) 0.0184(14) 0.0167(14) 0.0007(11) 0.0014(11) -0.0012(11)
C6A 0.0148(13) 0.0218(14) 0.0131(13) 0.0024(10) 0.0044(10) -0.0005(10)
C7A 0.0084(12) 0.0256(15) 0.0141(13) -0.0003(10) 0.0030(10) -0.0006(11)
C8A 0.0093(12) 0.0274(15) 0.0121(13) 0.0011(10) -0.0013(10) 0.0014(11)
C9A 0.0295(17) 0.0312(17) 0.0234(16) -0.0005(13) 0.0125(13) 0.0030(13)
C10A 0.037(2) 0.0266(17) 0.0335(19) -0.0049(14) 0.0076(15) 0.0053(14)
C11A 0.0243(16) 0.0240(16) 0.0308(18) 0.0018(12) -0.0049(13) -0.0005(13)
C12A 0.0221(16) 0.0320(18) 0.0328(19) 0.0059(13) 0.0052(14) -0.0023(14)
C13A 0.0194(15) 0.0280(16) 0.0262(16) 0.0025(12) 0.0099(12) 0.0001(13)
C14A 0.0114(12) 0.0238(14) 0.0109(13) 0.0005(10) 0.0024(10) -0.0002(10)
C15A 0.0117(12) 0.0286(15) 0.0114(13) -0.0021(11) 0.0014(10) -0.0041(11)
C16A 0.0192(14) 0.0293(16) 0.0163(14) 0.0028(12) 0.0016(11) -0.0028(12)
C17A 0.0241(16) 0.0349(18) 0.0139(14) -0.0017(13) -0.0004(12) -0.0003(12)
C18A 0.0176(14) 0.0345(17) 0.0153(14) -0.0078(12) 0.0043(11) -0.0069(12)
C19A 0.0156(14) 0.0268(16) 0.0221(15) -0.0006(11) 0.0040(11) -0.0063(12)
C20A 0.0120(13) 0.0260(15) 0.0178(14) -0.0023(11) 0.0013(10) -0.0022(11)
C21A 0.0262(17) 0.046(2) 0.0197(16) -0.0060(15) 0.0089(13) -0.0096(14)
C22A 0.0242(16) 0.0276(16) 0.0244(16) 0.0021(12) 0.0004(13) 0.0010(13)
O1B 0.0102(9) 0.0326(12) 0.0149(10) -0.0001(8) 0.0023(7) 0.0016(8)
N1B 0.0094(11) 0.0297(14) 0.0125(12) 0.0004(9) 0.0027(9) 0.0034(9)
C1B 0.0173(14) 0.0231(15) 0.0239(16) 0.0006(11) 0.0021(11) 0.0009(12)
C2B 0.0233(16) 0.0210(15) 0.0322(18) -0.0007(12) 0.0101(13) -0.0050(13)
C3B 0.0305(17) 0.0308(17) 0.0159(15) -0.0051(13) 0.0035(12) -0.0064(12)
C4B 0.0273(16) 0.0314(17) 0.0167(15) -0.0003(13) 0.0001(12) 0.0023(12)
C5B 0.0246(15) 0.0203(14) 0.0192(15) 0.0018(12) 0.0018(12) 0.0007(11)
C6B 0.0135(12) 0.0234(14) 0.0105(12) -0.0017(10) 0.0052(10) -0.0014(10)
C7B 0.0110(12) 0.0216(14) 0.0123(13) 0.0011(10) 0.0023(10) -0.0002(10)
C8B 0.0115(12) 0.0228(14) 0.0111(12) -0.0001(10) -0.0013(10) -0.0003(10)
C9B 0.0186(14) 0.0240(15) 0.0211(15) 0.0008(11) 0.0061(11) 0.0002(11)
C10B 0.0252(16) 0.0282(17) 0.0272(17) -0.0048(13) 0.0052(13) 0.0055(13)
C11B 0.0344(18) 0.0190(15) 0.0271(17) -0.0022(13) -0.0029(14) 0.0004(12)
C12B 0.0305(17) 0.0274(17) 0.0241(16) 0.0080(13) 0.0029(13) -0.0039(13)
C13B 0.0201(15) 0.0276(16) 0.0191(15) 0.0040(12) 0.0058(11) 0.0001(12)
C14B 0.0122(12) 0.0200(14) 0.0125(13) -0.0011(10) 0.0010(10) -0.0003(10)
C15B 0.0101(12) 0.0298(16) 0.0128(13) 0.0018(11) 0.0016(10) 0.0045(11)
C16B 0.0160(14) 0.0330(17) 0.0165(14) -0.0026(12) -0.0001(11) 0.0015(12)
C17B 0.0236(16) 0.0416(19) 0.0141(14) 0.0036(13) 0.0005(12) 0.0005(13)
C18B 0.0183(14) 0.0414(19) 0.0167(14) 0.0093(13) 0.0068(11) 0.0108(13)
C19B 0.0136(13) 0.0318(17) 0.0242(16) 0.0019(11) 0.0042(11) 0.0096(13)
C20B 0.0140(13) 0.0276(16) 0.0176(14) 0.0014(11) 0.0015(11) 0.0043(11)
C21B 0.0275(18) 0.059(2) 0.0227(17) 0.0099(16) 0.0135(14) 0.0159(16)
C22B 0.0272(17) 0.0266(16) 0.0249(17) -0.0036(13) 0.0009(13) 0.0005(13)

loop_
_atom_type_symbol
_atom_type_description
_atom_type_scat_dispersion_real
_atom_type_scat_dispersion_imag
_atom_type_scat_source
C C 0.0033 0.0016 'International Tables Vol C Tables 4.2.6.8 and 6.1.1.4'
H H 0.0000 0.0000 'International Tables Vol C Tables 4.2.6.8 and 6.1.1.4'
N N 0.0061 0.0033 'International Tables Vol C Tables 4.2.6.8 and 6.1.1.4'
O O 0.0106 0.0060 'International Tables Vol C Tables 4.2.6.8 and 6.1.1.4'

loop_
_geom_angle_atom_site_label_1
_geom_angle_atom_site_label_2
_geom_angle_atom_site_label_3
_geom_angle
C14A N1A C15A 121.6(2)
C14A N1A H1NA 118(2)
C15A N1A H1NA 120(2)
C6A C1A C2A 120.2(3)
C6A C1A H1AA 119.9
C2A C1A H1AA 119.9
C3A C2A C1A 120.4(3)
C3A C2A H2AA 119.8
C1A C2A H2AA 119.8
C4A C3A C2A 119.9(3)
C4A C3A H3AA 120.0
C2A C3A H3AA 120.0
C3A C4A C5A 119.6(3)
C3A C4A H4AA 120.2
C5A C4A H4AA 120.2
C4A C5A C6A 120.9(3)
C4A C5A H5AA 119.6
C6A C5A H5AA 119.6
C1A C6A C5A 118.9(3)
C1A C6A C7A 119.8(3)
C5A C6A C7A 121.3(3)
C8A C7A C6A 112.4(2)
C8A C7A C14A 111.8(2)
C6A C7A C14A 110.6(2)
C8A C7A H7AA 107.3
C6A C7A H7AA 107.3
C14A C7A H7AA 107.3
C9A C8A C13A 118.4(3)
C9A C8A C7A 124.0(3)
C13A C8A C7A 117.6(3)
C8A C9A C10A 120.8(3)
C8A C9A H9AA 119.6
C10A C9A H9AA 119.6
C11A C10A C9A 120.3(3)
C11A C10A H10A 119.9
C9A C10A H10A 119.9
C12A C11A C10A 119.4(3)
C12A C11A H11A 120.3
C10A C11A H11A 120.3
C11A C12A C13A 120.6(3)
C11A C12A H12A 119.7
C13A C12A H12A 119.7
C12A C13A C8A 120.5(3)
C12A C13A H13A 119.7
C8A C13A H13A 119.7
O1A C14A N1A 123.1(3)
O1A C14A C7A 122.3(3)
N1A C14A C7A 114.6(2)
C16A C15A C20A 121.0(3)
C16A C15A N1A 118.8(3)
C20A C15A N1A 120.2(3)
C15A C16A C17A 119.8(3)
C15A C16A H16A 120.1
C17A C16A H16A 120.1
C18A C17A C16A 120.4(3)
C18A C17A H17A 119.8
C16A C17A H17A 119.8
C17A C18A C19A 118.6(3)
C17A C18A C21A 121.1(3)
C19A C18A C21A 120.3(3)
C20A C19A C18A 122.7(3)
C20A C19A H19A 118.7
C18A C19A H19A 118.7
C19A C20A C15A 117.5(3)
C19A C20A C22A 120.0(3)
C15A C20A C22A 122.5(3)
C18A C21A H21A 109.5
C18A C21A H21B 109.5
H21A C21A H21B 109.5
C18A C21A H21C 109.5
H21A C21A H21C 109.5
H21B C21A H21C 109.5
C20A C22A H22A 109.5
C20A C22A H22B 109.5
H22A C22A H22B 109.5
C20A C22A H22C 109.5
H22A C22A H22C 109.5
H22B C22A H22C 109.5
C14B N1B C15B 122.0(2)
C14B N1B H1NB 116(3)
C15B N1B H1NB 122(3)
C2B C1B C6B 121.0(3)
C2B C1B H1BA 119.5
C6B C1B H1BA 119.5
C3B C2B C1B 119.8(3)
C3B C2B H2BA 120.1
C1B C2B H2BA 120.1
C4B C3B C2B 119.3(3)
C4B C3B H3BA 120.4
C2B C3B H3BA 120.4
C3B C4B C5B 121.2(3)
C3B C4B H4BA 119.4
C5B C4B H4BA 119.4
C4B C5B C6B 120.1(3)
C4B C5B H5BA 119.9
C6B C5B H5BA 119.9
C5B C6B C1B 118.6(3)
C5B C6B C7B 123.0(3)
C1B C6B C7B 118.3(3)
C8B C7B C6B 114.6(2)
C8B C7B C14B 112.5(2)
C6B C7B C14B 109.8(2)
C8B C7B H7BA 106.4
C6B C7B H7BA 106.4
C14B C7B H7BA 106.4
C13B C8B C9B 118.5(3)
C13B C8B C7B 123.7(3)
C9B C8B C7B 117.7(3)
C10B C9B C8B 120.7(3)
C10B C9B H9BA 119.6
C8B C9B H9BA 119.6
C11B C10B C9B 120.3(3)
C11B C10B H10B 119.8
C9B C10B H10B 119.8
C12B C11B C10B 119.4(3)
C12B C11B H11B 120.3
C10B C11B H11B 120.3
C11B C12B C13B 120.8(3)
C11B C12B H12B 119.6
C13B C12B H12B 119.6
C12B C13B C8B 120.2(3)
C12B C13B H13B 119.9
C8B C13B H13B 119.9
O1B C14B N1B 123.4(3)
O1B C14B C7B 122.4(2)
N1B C14B C7B 114.2(2)
C16B C15B C20B 120.7(3)
C16B C15B N1B 118.9(3)
C20B C15B N1B 120.3(3)
C15B C16B C17B 120.4(3)
C15B C16B H16B 119.8
C17B C16B H16B 119.8
C18B C17B C16B 120.3(3)
C18B C17B H17B 119.8
C16B C17B H17B 119.8
C19B C18B C17B 118.4(3)
C19B C18B C21B 120.5(3)
C17B C18B C21B 121.1(3)
C18B C19B C20B 122.8(3)
C18B C19B H19B 118.6
C20B C19B H19B 118.6
C19B C20B C15B 117.3(3)
C19B C20B C22B 120.5(3)
C15B C20B C22B 122.2(3)
C18B C21B H21D 109.5
C18B C21B H21E 109.5
H21D C21B H21E 109.5
C18B C21B H21F 109.5
H21D C21B H21F 109.5
H21E C21B H21F 109.5
C20B C22B H22D 109.5
C20B C22B H22E 109.5
H22D C22B H22E 109.5
C20B C22B H22F 109.5
H22D C22B H22F 109.5
H22E C22B H22F 109.5

loop_
_geom_bond_atom_site_label_1
_geom_bond_atom_site_label_2
_geom_bond_distance
O1A C14A 1.233(3)
N1A C14A 1.350(4)
N1A C15A 1.436(4)
N1A H1NA 0.88(4)
C1A C6A 1.384(4)
C1A C2A 1.398(5)
C1A H1AA 0.9500
C2A C3A 1.385(5)
C2A H2AA 0.9500
C3A C4A 1.385(5)
C3A H3AA 0.9500
C4A C5A 1.393(4)
C4A H4AA 0.9500
C5A C6A 1.401(4)
C5A H5AA 0.9500
C6A C7A 1.526(4)
C7A C8A 1.523(4)
C7A C14A 1.529(4)
C7A H7AA 1.0000
C8A C9A 1.383(4)
C8A C13A 1.400(4)
C9A C10A 1.392(5)
C9A H9AA 0.9500
C10A C11A 1.381(5)
C10A H10A 0.9500
C11A C12A 1.380(5)
C11A H11A 0.9500
C12A C13A 1.383(5)
C12A H12A 0.9500
C13A H13A 0.9500
C15A C16A 1.385(4)
C15A C20A 1.404(4)
C16A C17A 1.404(4)
C16A H16A 0.9500
C17A C18A 1.381(5)
C17A H17A 0.9500
C18A C19A 1.394(5)
C18A C21A 1.505(4)
C19A C20A 1.390(4)
C19A H19A 0.9500
C20A C22A 1.508(4)
C21A H21A 0.9800
C21A H21B 0.9800
C21A H21C 0.9800
C22A H22A 0.9800
C22A H22B 0.9800
C22A H22C 0.9800
O1B C14B 1.231(3)
N1B C14B 1.345(4)
N1B C15B 1.440(4)
N1B H1NB 0.86(5)
C1B C2B 1.393(5)
C1B C6B 1.394(4)
C1B H1BA 0.9500
C2B C3B 1.390(5)
C2B H2BA 0.9500
C3B C4B 1.380(5)
C3B H3BA 0.9500
C4B C5B 1.390(4)
C4B H4BA 0.9500
C5B C6B 1.391(4)
C5B H5BA 0.9500
C6B C7B 1.525(4)
C7B C8B 1.521(4)
C7B C14B 1.530(4)
C7B H7BA 1.0000
C8B C13B 1.397(4)
C8B C9B 1.399(4)
C9B C10B 1.388(5)
C9B H9BA 0.9500
C10B C11B 1.385(5)
C10B H10B 0.9500
C11B C12B 1.385(5)
C11B H11B 0.9500
C12B C13B 1.389(5)
C12B H12B 0.9500
C13B H13B 0.9500
C15B C16B 1.385(4)
C15B C20B 1.401(4)
C16B C17B 1.393(4)
C16B H16B 0.9500
C17B C18B 1.390(5)
C17B H17B 0.9500
C18B C19B 1.385(5)
C18B C21B 1.511(4)
C19B C20B 1.401(4)
C19B H19B 0.9500
C20B C22B 1.499(4)
C21B H21D 0.9800
C21B H21E 0.9800
C21B H21F 0.9800
C22B H22D 0.9800
C22B H22E 0.9800
C22B H22F 0.9800

loop_
_geom_hbond_atom_site_label_D
_geom_hbond_atom_site_label_H
_geom_hbond_atom_site_label_A
_geom_hbond_site_symmetry_A
_geom_hbond_distance_DH
_geom_hbond_distance_HA
_geom_hbond_distance_DA
_geom_hbond_angle_DHA
_geom_hbond_publ_flag
N1A H1NA O1B 1_455 0.88(4) 2.13(4) 2.980(3) 163(3) yes
N1B H1NB O1A . 0.86(5) 2.18(5) 3.012(3) 162(3) yes
C7A H7AA O1B 1_455 1.0000 2.3200 3.258(4) 155.00 yes
C9A H9AA O1A . 0.9500 2.4800 3.110(4) 123.00 yes
C7B H7BA O1A . 1.0000 2.2700 3.225(4) 160.00 yes
C13B H13B O1B . 0.9500 2.4600 3.087(4) 124.00 yes
C3A H3AA Cg5 2_656 0.95 2.89 3.754(4) 151 yes
C4A H4AA Cg4 1_555 0.95 2.84 3.539(4) 131 yes
C13A H13A Cg4 1_455 0.95 2.68 3.561(3) 154 yes
C9B H9BA Cg1 1_555 0.95 2.62 3.546(3) 167 yes

loop_
_geom_torsion_atom_site_label_1
_geom_torsion_atom_site_label_2
_geom_torsion_atom_site_label_3
_geom_torsion_atom_site_label_4
_geom_torsion
C6A C1A C2A C3A -1.4(5)
C1A C2A C3A C4A -0.1(5)
C2A C3A C4A C5A 1.3(5)
C3A C4A C5A C6A -1.2(5)
C2A C1A C6A C5A 1.5(5)
C2A C1A C6A C7A -179.1(3)
C4A C5A C6A C1A -0.3(4)
C4A C5A C6A C7A -179.7(3)
C1A C6A C7A C8A 132.8(3)
C5A C6A C7A C8A -47.8(4)
C1A C6A C7A C14A -101.5(3)
C5A C6A C7A C14A 77.9(3)
C6A C7A C8A C9A 111.8(3)
C14A C7A C8A C9A -13.2(4)
C6A C7A C8A C13A -69.7(3)
C14A C7A C8A C13A 165.3(3)
C13A C8A C9A C10A -0.6(5)
C7A C8A C9A C10A 177.9(3)
C8A C9A C10A C11A -0.1(6)
C9A C10A C11A C12A 1.3(6)
C10A C11A C12A C13A -1.8(5)
C11A C12A C13A C8A 1.1(5)
C9A C8A C13A C12A 0.1(5)
C7A C8A C13A C12A -178.5(3)
C15A N1A C14A O1A -1.3(5)
C15A N1A C14A C7A 177.7(3)
C8A C7A C14A O1A 73.9(3)
C6A C7A C14A O1A -52.1(4)
C8A C7A C14A N1A -105.2(3)
C6A C7A C14A N1A 128.8(3)
C14A N1A C15A C16A -109.0(3)
C14A N1A C15A C20A 71.1(4)
C20A C15A C16A C17A -0.7(5)
N1A C15A C16A C17A 179.4(3)
C15A C16A C17A C18A 0.3(5)
C16A C17A C18A C19A 0.6(5)
C16A C17A C18A C21A -178.6(3)
C17A C18A C19A C20A -1.2(5)
C21A C18A C19A C20A 178.0(3)
C18A C19A C20A C15A 0.8(5)
C18A C19A C20A C22A -179.1(3)
C16A C15A C20A C19A 0.2(4)
N1A C15A C20A C19A -179.9(3)
C16A C15A C20A C22A -179.9(3)
N1A C15A C20A C22A -0.1(4)
C6B C1B C2B C3B 1.8(5)
C1B C2B C3B C4B -0.5(5)
C2B C3B C4B C5B -0.5(5)
C3B C4B C5B C6B 0.1(5)
C4B C5B C6B C1B 1.2(5)
C4B C5B C6B C7B -175.4(3)
C2B C1B C6B C5B -2.2(5)
C2B C1B C6B C7B 174.6(3)
C5B C6B C7B C8B 20.8(4)
C1B C6B C7B C8B -155.8(3)
C5B C6B C7B C14B -107.0(3)
C1B C6B C7B C14B 76.5(3)
C6B C7B C8B C13B -96.5(3)
C14B C7B C8B C13B 29.9(4)
C6B C7B C8B C9B 84.7(3)
C14B C7B C8B C9B -148.9(3)
C13B C8B C9B C10B -0.4(5)
C7B C8B C9B C10B 178.4(3)
C8B C9B C10B C11B -0.6(5)
C9B C10B C11B C12B 0.8(5)
C10B C11B C12B C13B 0.0(5)
C11B C12B C13B C8B -1.1(5)
C9B C8B C13B C12B 1.2(4)
C7B C8B C13B C12B -177.5(3)
C15B N1B C14B O1B 0.5(5)
C15B N1B C14B C7B 179.5(3)
C8B C7B C14B O1B -72.0(3)
C6B C7B C14B O1B 56.9(4)
C8B C7B C14B N1B 108.9(3)
C6B C7B C14B N1B -122.1(3)
C14B N1B C15B C16B 109.1(3)
C14B N1B C15B C20B -72.1(4)
C20B C15B C16B C17B 1.3(5)
N1B C15B C16B C17B -179.9(3)
C15B C16B C17B C18B -0.8(5)
C16B C17B C18B C19B -0.2(5)
C16B C17B C18B C21B 178.7(3)
C17B C18B C19B C20B 0.7(5)
C21B C18B C19B C20B -178.2(3)
C18B C19B C20B C15B -0.2(5)
C18B C19B C20B C22B 179.9(3)
C16B C15B C20B C19B -0.8(4)
N1B C15B C20B C19B -179.6(3)
C16B C15B C20B C22B 179.1(3)
N1B C15B C20B C22B 0.4(4)

loop_
_cod_related_entry_id
_cod_related_entry_database
_cod_related_entry_code
1 ChemSpider 1150631
